data_7712396
loop_
_publ_author_name
'Salvador, Daniel'
'Herrera, Raquel'
'Gimeno, Maria Concepcion'

_publ_section_title
;
 Free-Catalysed Synthesis of Thiazolidine-Thiourea Ligands for Metal
 Coordination (Au and Ag) and Preliminary Cytotoxic Studies
;
_journal_name_full 'Dalton Transactions'
_journal_paper_doi 10.1039/D3DT00079F
_journal_year 2023
_chemical_formula_moiety 'C35 H29 Au F2 N3 P S2, C F3 O3 S'
_chemical_formula_sum 'C36 H29 Au F5 N3 O3 P S3'
_chemical_formula_weight 970.74
_space_group_crystal_system trigonal
_space_group_IT_number 154
_space_group_name_Hall 'P 32 2"'
_space_group_name_H-M_alt 'P 32 2 1'
_atom_sites_solution_hydrogens geom
_audit_creation_date 2023-01-31
_audit_creation_method
;
Olex2 1.5-dev
(compiled 2023.01.20 svn.r024a95a1 for OlexSys, GUI svn.r6444)
;
_audit_update_record
;
2023-02-17 deposited with the CCDC.	2023-02-22 downloaded from the CCDC.
;
_cell_angle_alpha 90
_cell_angle_beta 90
_cell_angle_gamma 120
_cell_formula_units_Z 6
_cell_length_a 13.8662(2)
_cell_length_b 13.8662(2)
_cell_length_c 32.5715(5)
_cell_measurement_reflns_used 14146
_cell_measurement_temperature 100(2)
_cell_measurement_theta_max 28.3010
_cell_measurement_theta_min 3.4890
_cell_volume 5423.55(14)
_computing_cell_refinement 'CrysAlisPro 1.171.38.41r (Rigaku OD, 2015)'
_computing_data_collection 'CrysAlisPro 1.171.38.41r (Rigaku OD, 2015)'
_computing_data_reduction 'CrysAlisPro 1.171.38.41r (Rigaku OD, 2015)'
_computing_molecular_graphics 'Olex2 1.5-dev (Dolomanov et al., 2009)'
_computing_publication_material 'Olex2 1.5-dev (Dolomanov et al., 2009)'
_computing_structure_refinement 'SHELXL 2018/3 (Sheldrick, 2015)'
_computing_structure_solution SHELXS
_diffrn_ambient_temperature 100.15
_diffrn_detector_area_resol_mean 16.0655
_diffrn_measured_fraction_theta_full 0.995
_diffrn_measured_fraction_theta_max 0.996
_diffrn_measurement_device_type 'Xcalibur, Sapphire3'
_diffrn_measurement_method '\w rotations'
_diffrn_radiation_type MoK\a
_diffrn_radiation_wavelength 0.71073
_diffrn_reflns_av_R_equivalents 0.0353
_diffrn_reflns_av_unetI/netI 0.0277
_diffrn_reflns_Laue_measured_fraction_full 0.995
_diffrn_reflns_Laue_measured_fraction_max 0.996
_diffrn_reflns_limit_h_max 16
_diffrn_reflns_limit_h_min -16
_diffrn_reflns_limit_k_max 16
_diffrn_reflns_limit_k_min -16
_diffrn_reflns_limit_l_max 39
_diffrn_reflns_limit_l_min -39
_diffrn_reflns_number 27642
_diffrn_reflns_point_group_measured_fraction_full 0.997
_diffrn_reflns_point_group_measured_fraction_max 0.997
_diffrn_reflns_theta_full 25.242
_diffrn_reflns_theta_max 25.499
_diffrn_reflns_theta_min 3.193
_exptl_absorpt_coefficient_mu 4.353
_exptl_absorpt_correction_T_max 1.00000
_exptl_absorpt_correction_T_min 0.60239
_exptl_absorpt_correction_type multi-scan
_exptl_absorpt_process_details
;
Empirical correction (ABSPACK) includes:
- Absorption correction using spherical harmonics
- Frame scaling
;
_exptl_crystal_colour colorless
_exptl_crystal_density_diffrn 1.783
_exptl_crystal_description prism
_exptl_crystal_F_000 2862
_exptl_crystal_size_max 0.19
_exptl_crystal_size_mid 0.1
_exptl_crystal_size_min 0.09
_refine_diff_density_max 0.931
_refine_diff_density_min -0.889
_refine_diff_density_rms 0.094
_refine_ls_abs_structure_details
;
 Flack x determined using 2529 quotients [(I+)-(I-)]/[(I+)+(I-)]
 (Parsons, Flack and Wagner, Acta Cryst. B69 (2013) 249-259).
;
_refine_ls_abs_structure_Flack -0.012(3)
_refine_ls_extinction_method none
_refine_ls_goodness_of_fit_ref 1.071
_refine_ls_hydrogen_treatment constr
_refine_ls_matrix_type full
_refine_ls_number_parameters 617
_refine_ls_number_reflns 6726
_refine_ls_number_restraints 1501
_refine_ls_restrained_S_all 1.021
_refine_ls_R_factor_all 0.0413
_refine_ls_R_factor_gt 0.0370
_refine_ls_shift/su_max 0.003
_refine_ls_shift/su_mean 0.000
_refine_ls_structure_factor_coef Fsqd
_refine_ls_weighting_details 'w=1/[\s^2^(Fo^2^)+(0.0429P)^2^+12.5958P] where P=(Fo^2^+2Fc^2^)/3'
_refine_ls_weighting_scheme calc
_refine_ls_wR_factor_gt 0.0888
_refine_ls_wR_factor_ref 0.0914
_reflns_Friedel_coverage 0.773
_reflns_Friedel_fraction_full 0.999
_reflns_Friedel_fraction_max 0.999
_reflns_number_gt 6297
_reflns_number_total 6726
_reflns_threshold_expression 'I > 2\s(I)'
_cod_data_source_file d3dt00079f2.cif
_cod_data_source_block c567
_cod_original_cell_volume 5423.57(19)
_cod_database_code 7712396
_shelx_shelxl_version_number 2018/3
_shelx_space_group_comment
;
The symmetry employed for this shelxl refinement is uniquely defined
by the following loop, which should always be used as a source of
symmetry information in preference to the above space-group names.
They are only intended as comments.
;
_shelx_estimated_absorpt_t_max 0.695
_shelx_estimated_absorpt_t_min 0.492
_olex2_refinement_description
;
1. Fixed Uiso
 At 1.2 times of:
  All C(H) groups, All C(H,H) groups, All N(H) groups
 At 1.5 times of:
  All C(H,H,H) groups
2. Restrained distances
 C1A-F3 = C1A-F4 = C1A-F5
 1.33 with sigma of 0.02
 C1A-S6
 1.82 with sigma of 0.02
 S6-O7 = S6-O8 = S6-O9
 1.44 with sigma of 0.02
 C1A-O7
 2.58 with sigma of 0.04
 C1A-O8
 2.56 with sigma of 0.04
 C1A-O9
 2.57 with sigma of 0.04
 N3-C5 \\sim N3A-C5
 with sigma of 0.02
 N3-C6 \\sim N3A-C6A
 with sigma of 0.02
 F1-C10 \\sim F1A-C10A
 with sigma of 0.02
 C6-C7 \\sim C6A-C7A
 with sigma of 0.02
 C6-C11 \\sim C6A-C11A
 with sigma of 0.02
 C7-C8 \\sim C7A-C8A
 with sigma of 0.02
 C8-C9 \\sim C8A-C9A
 with sigma of 0.02
 C9-C10 \\sim C9A-C10A
 with sigma of 0.02
 C10-C11 \\sim C10A-C11A
 with sigma of 0.02
 N3-C7 \\sim N3A-C7A
 with sigma of 0.04
 N3-C11 \\sim N3A-C11A
 with sigma of 0.04
 F1-C9 \\sim F1A-C9A
 with sigma of 0.04
 F1-C11 \\sim F1A-C11A
 with sigma of 0.04
 C5-C6 \\sim C5-C6A
 with sigma of 0.04
 C6-C8 \\sim C6A-C8A
 with sigma of 0.04
 C6-C10 \\sim C6A-C10A
 with sigma of 0.04
 C7-C9 \\sim C7A-C9A
 with sigma of 0.04
 C7-C11 \\sim C7A-C11A
 with sigma of 0.04
 C8-C10 \\sim C8A-C10A
 with sigma of 0.04
 C9-C11 \\sim C9A-C11A
 with sigma of 0.04
 N2-C1 \\sim N2A-C1
 with sigma of 0.02
 N2-C12 \\sim N2A-C12A
 with sigma of 0.02
 F2-C16 \\sim F2A-C16A
 with sigma of 0.02
 C12-C13 \\sim C12A-C13A
 with sigma of 0.02
 C12-C17 \\sim C12A-C17A
 with sigma of 0.02
 C13-C14 \\sim C13A-C14A
 with sigma of 0.02
 C14-C15 \\sim C14A-C15A
 with sigma of 0.02
 C15-C16 \\sim C15A-C16A
 with sigma of 0.02
 C16-C17 \\sim C16A-C17A
 with sigma of 0.02
 N2-C13 \\sim N2A-C13A
 with sigma of 0.04
 N2-C17 \\sim N2A-C17A
 with sigma of 0.04
 F2-C15 \\sim F2A-C15A
 with sigma of 0.04
 F2-C17 \\sim F2A-C17A
 with sigma of 0.04
 C1-C12 \\sim C1-C12A
 with sigma of 0.04
 C12-C14 \\sim C12A-C14A
 with sigma of 0.04
 C12-C16 \\sim C12A-C16A
 with sigma of 0.04
 C13-C15 \\sim C13A-C15A
 with sigma of 0.04
 C13-C17 \\sim C13A-C17A
 with sigma of 0.04
 C14-C16 \\sim C14A-C16A
 with sigma of 0.04
 C15-C17 \\sim C15A-C17A
 with sigma of 0.04
 C17-F2 \\sim F2-C15
 with sigma of 0.001
 C17A-F2A \\sim F2A-C15A
 with sigma of 0.001
 C1A-F3 \\sim C1A-F4 \\sim C1A-F5
 with sigma of 0.02
 F3-F4 \\sim F4-F5 \\sim F5-F3
 with sigma of 0.04
 S6-F3 \\sim S6-F4 \\sim S6-F5
 with sigma of 0.04
 S6-O7 \\sim S6-O8 \\sim S6-O9
 with sigma of 0.02
 O7-O8 \\sim O8-O9 \\sim O7-O9
 with sigma of 0.04
 C1A-O7 \\sim C1A-O8 \\sim C1A-O9
 with sigma of 0.04
 C1A-F3 \\sim C1B-F3A
 with sigma of 0.02
 C1A-F4 \\sim C1B-F4A
 with sigma of 0.02
 C1A-F5 \\sim C1B-F5A
 with sigma of 0.02
 C1A-S6 \\sim C1B-S6A
 with sigma of 0.02
 S6-O7 \\sim S6A-O7A
 with sigma of 0.02
 S6-O8 \\sim S6A-O8A
 with sigma of 0.02
 S6-O9 \\sim S6A-O9A
 with sigma of 0.02
 C1A-O7 \\sim C1B-O7A
 with sigma of 0.04
 C1A-O8 \\sim C1B-O8A
 with sigma of 0.04
 C1A-O9 \\sim C1B-O9A
 with sigma of 0.04
 F3-F4 \\sim F3A-F4A
 with sigma of 0.04
 F3-F5 \\sim F3A-F5A
 with sigma of 0.04
 F3-S6 \\sim F3A-S6A
 with sigma of 0.04
 F4-F5 \\sim F4A-F5A
 with sigma of 0.04
 F4-S6 \\sim F4A-S6A
 with sigma of 0.04
 F5-S6 \\sim F5A-S6A
 with sigma of 0.04
 O7-O8 \\sim O7A-O8A
 with sigma of 0.04
 O7-O9 \\sim O7A-O9A
 with sigma of 0.04
 O8-O9 \\sim O8A-O9A
 with sigma of 0.04
3. Restrained planarity
 F2, C16, C15, C14, C13, C12, C17
 with sigma of 0.001
 N2, F2, C16, C15, C14, C13, C12, C17
 with sigma of 0.001
4. Rigid bond restraints
 C1, C2, C3, C4, C5, C6, C7, C8, C9, C10, C11, C16, C15, C14, C13, C12, C17,
 C18, C19, C20, C21, C22, C23, C24, C25, C26, C27, C28, C29, C30, C31, C32, C33,
  C34, C35, C6A, C7A, C8A, C9A, C10A, C11A, C12A, C13A, C14A, C15A, C16A, C17A,
 C1A, C1B, N1, N2, N3, N3A, N2A, F1, F2, F1A, F2A, F3, F4, F5, F4A, F3A, F5A,
 O7, O8, O9, O7A, O8A, O9A
 with sigma for 1-2 distances of 0.01 and sigma for 1-3 distances of 0.01
5. Uiso/Uaniso restraints and constraints
All non-hydrogen atoms have similar U: within 2A with sigma of 0.04 and sigma
for terminal atoms of 0.08 within 2A
Uanis(N2) \\sim Ueq, Uanis(F2) \\sim Ueq, Uanis(C16) \\sim Ueq, Uanis(C15)
\\sim Ueq, Uanis(C14) \\sim Ueq, Uanis(C13) \\sim Ueq, Uanis(C12) \\sim Ueq,
Uanis(C17) \\sim Ueq: with sigma of 0.005 and sigma for terminal atoms of 0.01
6. Rigid body (RIGU) restrains
 F2A, C12A, C13A, C14A, C15A, C16A, C17A, N2A
 with sigma for 1-2 distances of 0.004 and sigma for 1-3 distances of 0.004
 F1A, C6A, C7A, C8A, C9A, C10A, C11A
 with sigma for 1-2 distances of 0.004 and sigma for 1-3 distances of 0.004
 N2, F2, C16, C15, C14, C13, C12, C17
 with sigma for 1-2 distances of 0.004 and sigma for 1-3 distances of 0.004
 C1A, F3, F4, F5, S6, O7, O8, O9
 with sigma for 1-2 distances of 0.004 and sigma for 1-3 distances of 0.004
 S6, C1A, F3, F4, F5, O7, O8, O9
 with sigma for 1-2 distances of 0.004 and sigma for 1-3 distances of 0.004
 F5A, F4A, C1B, F3A, S6A, O7A, O8A, O9A
 with sigma for 1-2 distances of 0.004 and sigma for 1-3 distances of 0.004
7. Others
 Sof(F1A)=Sof(C6A)=Sof(C7A)=Sof(H7A)=Sof(C8A)=Sof(H8A)=Sof(C9A)=Sof(H9A)=
 Sof(C10A)=Sof(C11A)=Sof(H11A)=Sof(N3A)=1-FVAR(1)
 Sof(N3)=Sof(F1)=Sof(C6)=Sof(C7)=Sof(H7)=Sof(C8)=Sof(H8)=Sof(C9)=Sof(H9)=
 Sof(C10)=Sof(C11)=Sof(H11)=FVAR(1)
 Sof(F2A)=Sof(C12A)=Sof(C13A)=Sof(H13A)=Sof(C14A)=Sof(H14A)=Sof(C15A)=
 Sof(H15A)=Sof(C16A)=Sof(C17A)=Sof(H17A)=Sof(N2A)=Sof(H2AA)=1-FVAR(2)
 Sof(N2)=Sof(H2)=Sof(F2)=Sof(C16)=Sof(C15)=Sof(H15)=Sof(C14)=Sof(H14)=Sof(C13)=
 Sof(H13)=Sof(C12)=Sof(C17)=Sof(H17)=FVAR(2)
 Sof(F4A)=Sof(C1B)=Sof(F3A)=Sof(F5A)=Sof(S6A)=Sof(O7A)=Sof(O8A)=Sof(O9A)=1-
 FVAR(3)
 Sof(C1A)=Sof(F3)=Sof(F4)=Sof(F5)=Sof(S6)=Sof(O7)=Sof(O8)=Sof(O9)=FVAR(3)
8.a Secondary CH2 refined with riding coordinates:
 C2(H2A,H2B)
8.b Aromatic/amide H refined with riding coordinates:
 N2(H2), C7(H7), C8(H8), C9(H9), C11(H11), C15(H15), C14(H14), C13(H13),
 C17(H17), C19(H19), C20(H20), C21(H21), C22(H22), C23(H23), C25(H25), C26(H26),
  C27(H27), C28(H28), C29(H29), C31(H31), C32(H32), C33(H33), C34(H34),
 C35(H35), C7A(H7A), C8A(H8A), C9A(H9A), C11A(H11A), C13A(H13A), C14A(H14A),
 C15A(H15A), C17A(H17A), N2A(H2AA)
8.c Fitted hexagon refined as free rotating group:
 C6(C7,C8,C9,C10,C11), C16(C15,C14,C13,C12,C17), C18(C19,C20,C21,C22,C23),
 C24(C25,C26,C27,C28,C29), C30(C31,C32,C33,C34,C35), C12A(C13A,C14A,C15A,C16A,
 C17A)
8.d Idealised Me refined as rotating group:
 C4(H4A,H4B,H4C)
;
_olex2_submission_special_instructions 'No special instructions were received'

loop_
_space_group_symop_operation_xyz
'x, y, z'
'-y, x-y, z+2/3'
'-x+y, -x, z+1/3'
'x-y, -y, -z+1/3'
'-x, -x+y, -z+2/3'
'y, x, -z'

loop_
_atom_site_label
_atom_site_type_symbol
_atom_site_fract_x
_atom_site_fract_y
_atom_site_fract_z
_atom_site_U_iso_or_equiv
_atom_site_adp_type
_atom_site_occupancy
_atom_site_site_symmetry_order
_atom_site_calc_flag
_atom_site_refinement_flags_posn
_atom_site_refinement_flags_adp
_atom_site_refinement_flags_occupancy
_atom_site_disorder_assembly
_atom_site_disorder_group
Au1 Au 0.34346(3) 0.12686(3) 0.67421(2) 0.04461(12) Uani 1 1 d . . . . .
S1 S 0.4314(2) 0.0640(2) 0.71917(7) 0.0496(6) Uani 1 1 d . U . . .
S2 S 0.3938(2) -0.0142(2) 0.87592(7) 0.0509(6) Uani 1 1 d . U . . .
P1 P 0.2681(2) 0.1896(2) 0.62650(8) 0.0489(6) Uani 1 1 d . U . . .
N1 N 0.4156(7) 0.0568(7) 0.7999(2) 0.0445(17) Uani 1 1 d . U . . .
N2 N 0.439(3) 0.2192(12) 0.7710(4) 0.050(7) Uani 0.320(17) 1 d D U P A 1
H2 H 0.427092 0.232093 0.796379 0.060 Uiso 0.320(17) 1 calc R U P A 1
N3 N 0.4275(16) 0.1869(13) 0.8481(5) 0.040(5) Uani 0.646(18) 1 d D U P B 1
F1 F 0.3088(14) 0.3305(13) 0.9568(4) 0.111(6) Uani 0.646(18) 1 d D U P B 1
F2 F 0.7046(13) 0.4844(5) 0.67653(15) 0.097(8) Uani 0.320(17) 1 d D U P A 1
C1 C 0.4350(8) 0.1223(9) 0.7663(3) 0.047(2) Uani 1 1 d D U . . .
C2 C 0.3979(10) -0.0568(9) 0.7959(3) 0.052(3) Uani 1 1 d . U . . .
H2A H 0.467483 -0.053754 0.786824 0.063 Uiso 1 1 calc R U . . .
H2B H 0.339272 -0.099127 0.775296 0.063 Uiso 1 1 calc R U . . .
C3 C 0.3635(10) -0.1123(9) 0.8367(3) 0.053(3) Uani 1 1 d . U . . .
C4 C 0.3195(10) -0.2201(10) 0.8433(3) 0.059(3) Uani 1 1 d . U . . .
H4A H 0.377586 -0.235477 0.852787 0.089 Uiso 1 1 calc R U . . .
H4B H 0.287181 -0.260783 0.817696 0.089 Uiso 1 1 calc R U . . .
H4C H 0.261239 -0.244186 0.864217 0.089 Uiso 1 1 calc R U . . .
C5 C 0.4214(9) 0.0921(9) 0.8407(3) 0.048(2) Uani 1 1 d D U . . .
C6 C 0.4383(14) 0.2247(13) 0.8892(4) 0.047(4) Uani 0.646(18) 1 d DG U P B 1
C7 C 0.5273(12) 0.2398(12) 0.9134(4) 0.054(4) Uani 0.646(18) 1 d DG U P B 1
H7 H 0.578833 0.219424 0.903214 0.064 Uiso 0.646(18) 1 calc R U P B 1
C8 C 0.5410(12) 0.2847(13) 0.9526(4) 0.055(4) Uani 0.646(18) 1 d DG U P B 1
H8 H 0.601879 0.295054 0.969125 0.066 Uiso 0.646(18) 1 calc R U P B 1
C9 C 0.4657(14) 0.3146(14) 0.9675(4) 0.065(5) Uani 0.646(18) 1 d DG U P B 1
H9 H 0.475028 0.345301 0.994269 0.078 Uiso 0.646(18) 1 calc R U P B 1
C10 C 0.3766(14) 0.2995(16) 0.9433(5) 0.069(5) Uani 0.646(18) 1 d DG U P B 1
C11 C 0.3629(13) 0.2546(16) 0.9041(5) 0.060(5) Uani 0.646(18) 1 d DG U P B 1
H11 H 0.302084 0.244288 0.887593 0.072 Uiso 0.646(18) 1 calc R U P B 1
C16 C 0.5970(12) 0.4382(4) 0.69617(13) 0.070(6) Uani 0.320(17) 1 d DG U P A 1
C15 C 0.5272(12) 0.4804(7) 0.6870(2) 0.070(7) Uani 0.320(17) 1 d DG U P A 1
H15 H 0.550212 0.539489 0.667815 0.085 Uiso 0.320(17) 1 calc R U P A 1
C14 C 0.4238(12) 0.4360(10) 0.7059(3) 0.065(6) Uani 0.320(17) 1 d DG U P A 1
H14 H 0.376057 0.464778 0.699609 0.077 Uiso 0.320(17) 1 calc R U P A 1
C13 C 0.3901(12) 0.3495(10) 0.7339(3) 0.061(6) Uani 0.320(17) 1 d DG U P A 1
H13 H 0.319385 0.319157 0.746849 0.073 Uiso 0.320(17) 1 calc R U P A 1
C12 C 0.4599(13) 0.3074(7) 0.7431(2) 0.060(6) Uani 0.320(17) 1 d DG U P A 1
C17 C 0.5633(13) 0.3517(5) 0.72423(17) 0.067(6) Uani 0.320(17) 1 d DG U P A 1
H17 H 0.611023 0.322955 0.730502 0.081 Uiso 0.320(17) 1 calc R U P A 1
C18 C 0.1569(6) 0.2116(6) 0.6460(2) 0.060(3) Uani 1 1 d G U . . .
C19 C 0.0709(6) 0.1999(7) 0.62076(19) 0.074(3) Uani 1 1 d G U . . .
H19 H 0.069566 0.180968 0.592658 0.089 Uiso 1 1 calc R U . . .
C20 C -0.0131(6) 0.2160(8) 0.6366(3) 0.082(4) Uani 1 1 d G U . . .
H20 H -0.071839 0.208039 0.619319 0.099 Uiso 1 1 calc R U . . .
C21 C -0.0111(7) 0.2438(8) 0.6777(3) 0.081(4) Uani 1 1 d G U . . .
H21 H -0.068540 0.254751 0.688542 0.097 Uiso 1 1 calc R U . . .
C22 C 0.0748(8) 0.2554(7) 0.7030(2) 0.083(3) Uani 1 1 d G U . . .
H22 H 0.076163 0.274391 0.731104 0.100 Uiso 1 1 calc R U . . .
C23 C 0.1588(6) 0.2393(7) 0.6872(2) 0.072(3) Uani 1 1 d G U . . .
H23 H 0.217569 0.247321 0.704443 0.086 Uiso 1 1 calc R U . . .
C24 C 0.3761(5) 0.3178(5) 0.6050(3) 0.059(3) Uani 1 1 d G U . . .
C25 C 0.4802(6) 0.3278(5) 0.5997(2) 0.049(2) Uani 1 1 d G U . . .
H25 H 0.493600 0.270958 0.609430 0.059 Uiso 1 1 calc R U . . .
C26 C 0.5646(5) 0.4210(7) 0.5802(3) 0.066(3) Uani 1 1 d G U . . .
H26 H 0.635775 0.427826 0.576566 0.080 Uiso 1 1 calc R U . . .
C27 C 0.5450(6) 0.5041(6) 0.5660(4) 0.119(6) Uani 1 1 d G U . . .
H27 H 0.602708 0.567817 0.552642 0.143 Uiso 1 1 calc R U . . .
C28 C 0.4409(8) 0.4941(7) 0.5713(4) 0.151(8) Uani 1 1 d G U . . .
H28 H 0.427466 0.550941 0.561582 0.181 Uiso 1 1 calc R U . . .
C29 C 0.3564(6) 0.4009(7) 0.5908(4) 0.110(6) Uani 1 1 d G U . . .
H29 H 0.285289 0.394072 0.594446 0.131 Uiso 1 1 calc R U . . .
C30 C 0.2080(6) 0.0987(5) 0.58241(17) 0.057(3) Uani 1 1 d G U . . .
C31 C 0.1153(7) -0.0058(6) 0.58877(19) 0.075(3) Uani 1 1 d G U . . .
H31 H 0.086176 -0.028327 0.615672 0.090 Uiso 1 1 calc R U . . .
C32 C 0.0652(7) -0.0772(5) 0.5558(3) 0.084(4) Uani 1 1 d G U . . .
H32 H 0.001858 -0.148658 0.560108 0.101 Uiso 1 1 calc R U . . .
C33 C 0.1078(7) -0.0442(6) 0.5164(2) 0.077(3) Uani 1 1 d G U . . .
H33 H 0.073590 -0.093076 0.493841 0.093 Uiso 1 1 calc R U . . .
C34 C 0.2005(7) 0.0603(7) 0.51004(16) 0.071(3) Uani 1 1 d G U . . .
H34 H 0.229640 0.082838 0.483137 0.085 Uiso 1 1 calc R U . . .
C35 C 0.2506(6) 0.1318(6) 0.5430(2) 0.061(3) Uani 1 1 d G U . . .
H35 H 0.313959 0.203171 0.538701 0.073 Uiso 1 1 calc R U . . .
F1A F 0.626(2) 0.248(2) 0.9836(7) 0.123(11) Uani 0.354(18) 1 d D U P B 2
C6A C 0.474(3) 0.229(3) 0.8932(8) 0.043(7) Uani 0.354(18) 1 d D U P B 2
C7A C 0.413(3) 0.278(3) 0.9062(9) 0.051(7) Uani 0.354(18) 1 d D U P B 2
H7A H 0.365198 0.287252 0.887759 0.061 Uiso 0.354(18) 1 calc R U P B 2
C8A C 0.424(3) 0.314(3) 0.9463(9) 0.060(7) Uani 0.354(18) 1 d D U P B 2
H8A H 0.384086 0.348753 0.955445 0.072 Uiso 0.354(18) 1 calc R U P B 2
C9A C 0.492(4) 0.298(4) 0.9734(12) 0.080(8) Uani 0.354(18) 1 d D U P B 2
H9A H 0.498251 0.321626 1.001181 0.095 Uiso 0.354(18) 1 calc R U P B 2
C10A C 0.552(3) 0.249(3) 0.9598(9) 0.066(7) Uani 0.354(18) 1 d D U P B 2
C11A C 0.539(3) 0.210(3) 0.9205(9) 0.060(8) Uani 0.354(18) 1 d D U P B 2
H11A H 0.574022 0.169826 0.911913 0.073 Uiso 0.354(18) 1 calc R U P B 2
N3A N 0.463(3) 0.195(2) 0.8513(8) 0.034(7) Uani 0.354(18) 1 d D U P B 2
F2A F 0.3693(18) 0.4818(13) 0.7045(6) 0.193(8) Uani 0.680(17) 1 d D U P A 2
C12A C 0.4949(12) 0.3125(8) 0.7416(3) 0.064(4) Uani 0.680(17) 1 d DG U P A 2
C13A C 0.5907(12) 0.3554(11) 0.7178(4) 0.117(6) Uani 0.680(17) 1 d DG U P A 2
H13A H 0.638970 0.325475 0.720126 0.141 Uiso 0.680(17) 1 calc R U P A 2
C14A C 0.6160(12) 0.4420(11) 0.6906(3) 0.141(7) Uani 0.680(17) 1 d DG U P A 2
H14A H 0.681503 0.471360 0.674291 0.170 Uiso 0.680(17) 1 calc R U P A 2
C15A C 0.5454(14) 0.4858(10) 0.6872(4) 0.158(8) Uani 0.680(17) 1 d DG U P A 2
H15A H 0.562691 0.545036 0.668579 0.189 Uiso 0.680(17) 1 calc R U P A 2
C16A C 0.4496(13) 0.4429(10) 0.7110(4) 0.121(6) Uani 0.680(17) 1 d DG U P A 2
C17A C 0.4243(12) 0.3563(9) 0.7382(3) 0.090(5) Uani 0.680(17) 1 d DG U P A 2
H17A H 0.358811 0.326943 0.754535 0.108 Uiso 0.680(17) 1 calc R U P A 2
N2A N 0.4623(17) 0.2273(10) 0.7723(4) 0.052(4) Uani 0.680(17) 1 d D U P A 2
H2AA H 0.460188 0.247101 0.797758 0.063 Uiso 0.680(17) 1 calc R U P A 2
C1A C 0.2021(16) 0.3709(16) 0.8780(6) 0.101(6) Uani 0.525(13) 1 d D U P C 1
F3 F 0.1174(18) 0.385(2) 0.8810(9) 0.160(9) Uani 0.525(13) 1 d D U P C 1
F4 F 0.2750(19) 0.434(2) 0.9060(7) 0.191(12) Uani 0.525(13) 1 d D U P C 1
F5 F 0.1649(19) 0.2637(16) 0.8826(9) 0.130(8) Uani 0.525(13) 1 d D U P C 1
S6 S 0.2751(11) 0.4179(13) 0.8302(5) 0.109(6) Uani 0.525(13) 1 d D U P C 1
O7 O 0.1926(16) 0.3543(19) 0.7990(6) 0.106(7) Uani 0.525(13) 1 d D U P C 1
O8 O 0.300(3) 0.5290(17) 0.8261(10) 0.183(14) Uani 0.525(13) 1 d D U P C 1
O9 O 0.3633(16) 0.395(2) 0.8330(7) 0.100(9) Uani 0.525(13) 1 d D U P C 1
F4A F 0.104(2) 0.404(3) 0.8446(8) 0.166(9) Uani 0.475(13) 1 d D U P C 2
C1B C 0.1449(17) 0.336(2) 0.8419(7) 0.106(6) Uani 0.475(13) 1 d D U P C 2
F3A F 0.0729(19) 0.252(2) 0.8206(9) 0.180(10) Uani 0.475(13) 1 d D U P C 2
F5A F 0.143(2) 0.305(3) 0.8791(8) 0.153(11) Uani 0.475(13) 1 d D U P C 2
S6A S 0.2806(13) 0.4129(13) 0.8196(5) 0.077(4) Uani 0.475(13) 1 d D U P C 2
O7A O 0.259(2) 0.437(3) 0.7792(6) 0.118(9) Uani 0.475(13) 1 d D U P C 2
O8A O 0.340(2) 0.501(3) 0.8463(10) 0.166(14) Uani 0.475(13) 1 d D U P C 2
O9A O 0.3219(19) 0.3391(18) 0.8198(10) 0.091(9) Uani 0.475(13) 1 d D U P C 2

loop_
_atom_site_aniso_label
_atom_site_aniso_U_11
_atom_site_aniso_U_22
_atom_site_aniso_U_33
_atom_site_aniso_U_23
_atom_site_aniso_U_13
_atom_site_aniso_U_12
Au1 0.0525(2) 0.0390(2) 0.03369(17) 0.00533(14) 0.00153(15) 0.01638(17)
S1 0.0548(15) 0.0637(16) 0.0298(10) -0.0031(11) -0.0037(10) 0.0293(13)
S2 0.0741(16) 0.0562(15) 0.0319(10) -0.0020(10) -0.0068(10) 0.0398(13)
P1 0.0586(17) 0.0421(14) 0.0450(12) 0.0148(12) 0.0068(12) 0.0244(12)
N1 0.057(5) 0.052(4) 0.030(3) -0.002(3) 0.000(4) 0.031(4)
N2 0.050(10) 0.051(8) 0.052(9) 0.000(6) -0.003(6) 0.026(6)
N3 0.039(12) 0.044(7) 0.037(7) -0.002(5) -0.005(6) 0.021(7)
F1 0.164(14) 0.127(12) 0.094(9) -0.037(8) -0.012(9) 0.113(12)
F2 0.086(10) 0.091(13) 0.100(13) 0.004(9) 0.014(9) 0.033(9)
C1 0.045(5) 0.054(5) 0.038(4) 0.005(4) 0.004(4) 0.022(5)
C2 0.079(7) 0.063(6) 0.033(4) -0.005(4) -0.009(4) 0.049(6)
C3 0.074(7) 0.056(6) 0.039(5) -0.008(4) -0.014(5) 0.039(6)
C4 0.071(8) 0.063(6) 0.054(5) -0.007(5) -0.015(5) 0.042(6)
C5 0.059(6) 0.056(6) 0.028(4) -0.002(4) 0.000(4) 0.029(5)
C6 0.060(12) 0.044(8) 0.035(7) -0.007(6) -0.009(7) 0.025(9)
C7 0.076(11) 0.049(10) 0.045(8) -0.001(8) -0.008(8) 0.038(8)
C8 0.077(10) 0.050(11) 0.033(7) -0.003(7) -0.014(7) 0.028(8)
C9 0.099(13) 0.051(10) 0.047(9) -0.007(9) 0.000(8) 0.040(10)
C10 0.081(14) 0.066(12) 0.065(10) -0.016(9) 0.000(10) 0.040(12)
C11 0.084(14) 0.060(12) 0.053(8) -0.004(8) -0.005(9) 0.048(12)
C16 0.073(8) 0.068(9) 0.065(9) 0.005(6) -0.003(6) 0.032(6)
C15 0.072(8) 0.066(9) 0.064(9) 0.003(6) -0.004(6) 0.027(6)
C14 0.070(8) 0.061(9) 0.065(9) 0.004(6) -0.011(6) 0.034(6)
C13 0.066(8) 0.060(9) 0.061(9) 0.004(6) -0.006(6) 0.035(6)
C12 0.062(8) 0.058(8) 0.062(8) 0.002(6) -0.005(5) 0.031(6)
C17 0.066(8) 0.068(8) 0.063(9) 0.002(6) 0.000(6) 0.030(6)
C18 0.058(6) 0.039(5) 0.065(6) 0.031(5) 0.015(5) 0.010(5)
C19 0.061(7) 0.092(9) 0.066(7) 0.020(6) 0.009(5) 0.035(7)
C20 0.064(8) 0.098(10) 0.084(7) 0.020(8) 0.015(6) 0.040(7)
C21 0.097(9) 0.074(9) 0.089(8) 0.029(7) 0.025(7) 0.057(8)
C22 0.112(11) 0.072(8) 0.087(8) 0.017(7) 0.016(7) 0.062(8)
C23 0.085(8) 0.056(7) 0.085(7) 0.005(6) 0.009(6) 0.043(7)
C24 0.062(6) 0.052(6) 0.062(7) 0.017(5) 0.016(5) 0.028(5)
C25 0.059(6) 0.043(5) 0.039(5) 0.002(4) 0.009(4) 0.022(5)
C26 0.060(7) 0.068(7) 0.065(7) 0.021(6) 0.012(6) 0.028(6)
C27 0.089(10) 0.083(9) 0.190(16) 0.088(10) 0.051(11) 0.047(8)
C28 0.099(11) 0.089(11) 0.28(2) 0.110(13) 0.069(13) 0.058(9)
C29 0.081(9) 0.071(9) 0.183(16) 0.062(10) 0.048(10) 0.044(8)
C30 0.070(7) 0.056(6) 0.053(5) 0.013(5) -0.004(5) 0.037(5)
C31 0.091(9) 0.061(7) 0.066(6) 0.025(5) -0.002(6) 0.033(6)
C32 0.107(10) 0.053(7) 0.085(8) 0.007(6) -0.024(7) 0.034(7)
C33 0.104(10) 0.083(8) 0.071(6) -0.013(6) -0.032(7) 0.067(7)
C34 0.084(8) 0.101(9) 0.054(6) -0.006(6) -0.018(5) 0.066(7)
C35 0.064(7) 0.074(7) 0.057(6) 0.009(5) -0.002(5) 0.044(6)
F1A 0.16(2) 0.12(2) 0.091(15) -0.051(15) -0.083(15) 0.068(18)
C6A 0.063(16) 0.048(12) 0.027(9) -0.006(9) -0.003(9) 0.035(11)
C7A 0.069(17) 0.042(13) 0.050(10) -0.004(10) 0.008(12) 0.034(13)
C8A 0.081(18) 0.046(14) 0.047(11) -0.005(11) 0.028(12) 0.027(13)
C9A 0.107(18) 0.054(17) 0.054(13) -0.017(14) -0.006(13) 0.023(13)
C10A 0.095(15) 0.043(16) 0.042(10) -0.001(11) -0.018(10) 0.020(12)
C11A 0.087(16) 0.057(17) 0.048(10) -0.011(12) -0.028(11) 0.044(13)
N3A 0.024(16) 0.053(11) 0.026(9) -0.003(8) -0.008(9) 0.020(10)
F2A 0.31(2) 0.091(11) 0.206(19) -0.014(11) -0.090(16) 0.117(14)
C12A 0.069(10) 0.042(7) 0.034(7) -0.002(5) -0.007(6) -0.008(6)
C13A 0.106(12) 0.096(12) 0.046(9) -0.024(7) 0.020(9) -0.027(9)
C14A 0.159(15) 0.091(13) 0.042(9) -0.013(8) 0.019(11) -0.037(10)
C15A 0.172(15) 0.072(12) 0.085(13) -0.015(10) -0.040(11) -0.046(10)
C16A 0.167(15) 0.043(9) 0.104(13) 0.002(8) -0.055(10) 0.015(10)
C17A 0.130(13) 0.039(8) 0.078(10) -0.011(7) -0.040(9) 0.024(8)
N2A 0.060(11) 0.036(6) 0.035(6) -0.004(5) -0.002(5) 0.005(6)
C1A 0.078(14) 0.102(12) 0.144(16) 0.024(13) 0.026(11) 0.061(12)
F3 0.151(15) 0.23(2) 0.18(2) 0.032(18) 0.061(14) 0.156(17)
F4 0.144(17) 0.23(2) 0.204(19) -0.10(2) -0.001(14) 0.098(17)
F5 0.076(15) 0.095(11) 0.22(2) 0.068(12) 0.060(13) 0.042(9)
S6 0.038(5) 0.104(10) 0.173(11) 0.080(9) 0.023(6) 0.027(6)
O7 0.081(12) 0.119(16) 0.147(15) 0.011(14) -0.003(12) 0.072(12)
O8 0.25(3) 0.077(14) 0.20(3) 0.052(14) -0.04(2) 0.064(16)
O9 0.057(12) 0.15(2) 0.093(15) 0.059(16) 0.011(10) 0.050(15)
F4A 0.18(2) 0.31(2) 0.127(17) 0.056(18) 0.060(17) 0.21(2)
C1B 0.051(11) 0.131(16) 0.143(14) 0.048(13) 0.035(11) 0.051(10)
F3A 0.069(13) 0.174(19) 0.23(2) 0.031(17) -0.009(15) 0.013(13)
F5A 0.057(12) 0.22(3) 0.166(14) 0.106(17) 0.045(11) 0.061(16)
S6A 0.057(7) 0.071(7) 0.111(7) 0.033(6) 0.026(5) 0.040(6)
O7A 0.103(17) 0.16(2) 0.121(16) 0.053(15) 0.011(12) 0.085(17)
O8A 0.095(18) 0.14(2) 0.20(3) -0.10(2) 0.014(19) 0.013(16)
O9A 0.063(14) 0.073(14) 0.15(2) 0.045(14) 0.046(15) 0.048(13)

loop_
_atom_type_symbol
_atom_type_description
_atom_type_scat_dispersion_real
_atom_type_scat_dispersion_imag
_atom_type_scat_source
C C 0.0033 0.0016 'International Tables Vol C Tables 4.2.6.8 and 6.1.1.4'
H H 0.0000 0.0000 'International Tables Vol C Tables 4.2.6.8 and 6.1.1.4'
Au Au -2.0133 8.8022 'International Tables Vol C Tables 4.2.6.8 and 6.1.1.4'
F F 0.0171 0.0103 'International Tables Vol C Tables 4.2.6.8 and 6.1.1.4'
N N 0.0061 0.0033 'International Tables Vol C Tables 4.2.6.8 and 6.1.1.4'
O O 0.0106 0.0060 'International Tables Vol C Tables 4.2.6.8 and 6.1.1.4'
P P 0.1023 0.0942 'International Tables Vol C Tables 4.2.6.8 and 6.1.1.4'
S S 0.1246 0.1234 'International Tables Vol C Tables 4.2.6.8 and 6.1.1.4'

loop_
_geom_angle_atom_site_label_1
_geom_angle_atom_site_label_2
_geom_angle_atom_site_label_3
_geom_angle
_geom_angle_site_symmetry_1
_geom_angle_site_symmetry_3
_geom_angle_publ_flag
S1 Au1 Au1 77.33(7) . 4_556 y
P1 Au1 Au1 102.62(7) . 4_556 y
P1 Au1 S1 175.34(9) . . y
C1 S1 Au1 106.3(4) . . ?
C5 S2 C3 92.5(5) . . ?
C18 P1 Au1 114.4(3) . . ?
C24 P1 Au1 109.2(3) . . ?
C24 P1 C18 109.0(4) . . ?
C24 P1 C30 104.2(4) . . ?
C30 P1 Au1 114.5(3) . . ?
C30 P1 C18 105.0(4) . . ?
C1 N1 C2 121.0(8) . . ?
C1 N1 C5 124.7(9) . . ?
C5 N1 C2 114.0(8) . . ?
C1 N2 C12 133.0(16) . . ?
C5 N3 C6 119.5(14) . . ?
N1 C1 S1 116.9(8) . . ?
N2 C1 S1 123.7(9) . . ?
N2 C1 N1 118.6(11) . . ?
N2A C1 S1 124.9(9) . . ?
N2A C1 N1 118.1(10) . . ?
N1 C2 C3 108.2(8) . . ?
C2 C3 S2 110.9(7) . . ?
C4 C3 S2 123.8(8) . . ?
C4 C3 C2 125.3(9) . . ?
N1 C5 S2 112.0(7) . . ?
N3 C5 S2 127.3(10) . . ?
N3 C5 N1 119.6(11) . . ?
N3A C5 S2 122.9(14) . . ?
N3A C5 N1 123.8(16) . . ?
C7 C6 N3 120.8(11) . . ?
C7 C6 C11 120.0 . . ?
C11 C6 N3 119.0(11) . . ?
C6 C7 C8 120.0 . . ?
C9 C8 C7 120.0 . . ?
C10 C9 C8 120.0 . . ?
F1 C10 C9 119.8(12) . . ?
F1 C10 C11 120.2(12) . . ?
C9 C10 C11 120.0 . . ?
C10 C11 C6 120.0 . . ?
C15 C16 F2 120.01(6) . . ?
C15 C16 C17 120.0 . . ?
C17 C16 F2 119.99(6) . . ?
C16 C15 C14 120.0 . . ?
C13 C14 C15 120.0 . . ?
C14 C13 C12 120.0 . . ?
C13 C12 N2 127.7(18) . . ?
C17 C12 N2 112.3(18) . . ?
C17 C12 C13 120.0 . . ?
C12 C17 C16 120.0 . . ?
C19 C18 P1 121.3(5) . . ?
C19 C18 C23 120.0 . . ?
C23 C18 P1 118.7(5) . . ?
C18 C19 C20 120.0 . . ?
C21 C20 C19 120.0 . . ?
C22 C21 C20 120.0 . . ?
C21 C22 C23 120.0 . . ?
C22 C23 C18 120.0 . . ?
C25 C24 P1 117.2(4) . . ?
C25 C24 C29 120.0 . . ?
C29 C24 P1 122.6(4) . . ?
C24 C25 C26 120.0 . . ?
C27 C26 C25 120.0 . . ?
C26 C27 C28 120.0 . . ?
C29 C28 C27 120.0 . . ?
C28 C29 C24 120.0 . . ?
C31 C30 P1 118.1(4) . . ?
C31 C30 C35 120.0 . . ?
C35 C30 P1 121.9(4) . . ?
C30 C31 C32 120.0 . . ?
C33 C32 C31 120.0 . . ?
C32 C33 C34 120.0 . . ?
C35 C34 C33 120.0 . . ?
C34 C35 C30 120.0 . . ?
C7A C6A C11A 121(2) . . ?
C7A C6A N3A 118(2) . . ?
C11A C6A N3A 121(2) . . ?
C8A C7A C6A 119(2) . . ?
C7A C8A C9A 121(2) . . ?
C10A C9A C8A 120(2) . . ?
F1A C10A C9A 120(2) . . ?
F1A C10A C11A 120(3) . . ?
C11A C10A C9A 120(2) . . ?
C10A C11A C6A 120(2) . . ?
C5 N3A C6A 123(3) . . ?
C13A C12A C17A 120.0 . . ?
C13A C12A N2A 125.5(11) . . ?
C17A C12A N2A 114.4(11) . . ?
C14A C13A C12A 120.0 . . ?
C13A C14A C15A 120.0 . . ?
C16A C15A C14A 120.0 . . ?
C15A C16A F2A 119.88(8) . . ?
C15A C16A C17A 120.0 . . ?
C17A C16A F2A 119.86(9) . . ?
C16A C17A C12A 120.0 . . ?
C1 N2A C12A 127.1(12) . . ?
F3 C1A F4 107(2) . . ?
F3 C1A F5 107.1(19) . . ?
F3 C1A S6 113.7(17) . . ?
F4 C1A S6 104.7(16) . . ?
F5 C1A F4 114(2) . . ?
F5 C1A S6 109.9(15) . . ?
O7 S6 C1A 104.8(12) . . ?
O8 S6 C1A 105.3(16) . . ?
O8 S6 O7 106.5(17) . . ?
O8 S6 O9 119.2(19) . . ?
O9 S6 C1A 104.9(13) . . ?
O9 S6 O7 114.7(16) . . ?
F4A C1B S6A 107.9(18) . . ?
F3A C1B F4A 105(2) . . ?
F3A C1B S6A 115.1(18) . . ?
F5A C1B F4A 103(2) . . ?
F5A C1B F3A 109(2) . . ?
F5A C1B S6A 115.1(17) . . ?
O7A S6A C1B 103.3(14) . . ?
O8A S6A C1B 104.4(16) . . ?
O8A S6A O7A 118(2) . . ?
O8A S6A O9A 111(2) . . ?
O9A S6A C1B 105.0(13) . . ?
O9A S6A O7A 112.9(17) . . ?

loop_
_geom_bond_atom_site_label_1
_geom_bond_atom_site_label_2
_geom_bond_distance
_geom_bond_site_symmetry_2
_geom_bond_publ_flag
Au1 Au1 3.0861(7) 4_556 y
Au1 S1 2.336(2) . y
Au1 P1 2.274(2) . y
S1 C1 1.725(10) . ?
S2 C3 1.757(10) . ?
S2 C5 1.753(10) . ?
P1 C18 1.830(6) . ?
P1 C24 1.796(6) . ?
P1 C30 1.815(6) . ?
N1 C1 1.361(12) . ?
N1 C2 1.473(12) . ?
N1 C5 1.404(11) . ?
N2 C1 1.32(2) . ?
N2 C12 1.432(15) . ?
N3 C5 1.296(17) . ?
N3 C6 1.418(14) . ?
F1 C10 1.292(16) . ?
F2 C16 1.446(13) . ?
C1 N2A 1.322(15) . ?
C2 C3 1.489(14) . ?
C3 C4 1.319(15) . ?
C5 N3A 1.29(2) . ?
C6 C7 1.3900 . ?
C6 C11 1.3900 . ?
C7 C8 1.3900 . ?
C8 C9 1.3900 . ?
C9 C10 1.3900 . ?
C10 C11 1.3900 . ?
C16 C15 1.3900 . ?
C16 C17 1.3900 . ?
C15 C14 1.3900 . ?
C14 C13 1.3900 . ?
C13 C12 1.3900 . ?
C12 C17 1.3900 . ?
C18 C19 1.3900 . ?
C18 C23 1.3900 . ?
C19 C20 1.3900 . ?
C20 C21 1.3900 . ?
C21 C22 1.3900 . ?
C22 C23 1.3900 . ?
C24 C25 1.3900 . ?
C24 C29 1.3900 . ?
C25 C26 1.3900 . ?
C26 C27 1.3900 . ?
C27 C28 1.3900 . ?
C28 C29 1.3900 . ?
C30 C31 1.3900 . ?
C30 C35 1.3900 . ?
C31 C32 1.3900 . ?
C32 C33 1.3900 . ?
C33 C34 1.3900 . ?
C34 C35 1.3900 . ?
F1A C10A 1.30(3) . ?
C6A C7A 1.38(2) . ?
C6A C11A 1.38(2) . ?
C6A N3A 1.43(2) . ?
C7A C8A 1.38(2) . ?
C8A C9A 1.39(2) . ?
C9A C10A 1.38(2) . ?
C10A C11A 1.37(2) . ?
F2A C16A 1.475(18) . ?
C12A C13A 1.3900 . ?
C12A C17A 1.3900 . ?
C12A N2A 1.435(13) . ?
C13A C14A 1.3900 . ?
C14A C15A 1.3900 . ?
C15A C16A 1.3900 . ?
C16A C17A 1.3900 . ?
C1A F3 1.291(16) . ?
C1A F4 1.317(16) . ?
C1A F5 1.315(16) . ?
C1A S6 1.793(18) . ?
S6 O7 1.452(15) . ?
S6 O8 1.408(15) . ?
S6 O9 1.410(14) . ?
F4A C1B 1.319(19) . ?
C1B F3A 1.29(2) . ?
C1B F5A 1.28(2) . ?
C1B S6A 1.79(2) . ?
S6A O7A 1.427(17) . ?
S6A O8A 1.389(18) . ?
S6A O9A 1.400(16) . ?
